data_4341985
loop_
_publ_author_name
'Boiocchi, Massimo'
'Licchelli, Maurizio'
'Milani, Michele'
'Poggi, Antonio'
'Sacchi, Donatella'

_publ_contact_author
;
  Maurizio Licchelli
  Dipartimento di Chimica Generale
  University of Pavia
  via Taramelli 12, I-27100 Pavia, ITALY
;
_publ_section_title
;
 Oxo-anion recognition by mono- and bisurea pendant-arm macrocyclic
 complexes.
;
_journal_issue 1
_journal_name_full 'Inorganic chemistry'
_journal_page_first 47
_journal_page_last 58
_journal_paper_doi 10.1021/ic501527k
_journal_volume 54
_journal_year 2015
_chemical_formula_moiety 'C26 H40 Cu N12 O6, 6(C2 H6 O S), 2(Cl O4)'
_chemical_formula_sum 'C38 H76 Cl2 Cu N12 O20 S6'
_chemical_formula_weight 1347.98
_chemical_name_common
;
(3,10-bis(2-(3-(4-nitrophenyl)urea)ethyl)-1,3,5,8,10,12-hexa-
azacyclotetradecane)-copper(ii) diperchlorate dimethyl sulfoxide hexa-solvate
;
_chemical_name_systematic
;
 ?
;
_space_group_IT_number 2
_symmetry_cell_setting triclinic
_symmetry_Int_Tables_number 2
_symmetry_space_group_name_Hall '-P 1'
_symmetry_space_group_name_H-M 'P -1'
_atom_sites_solution_hydrogens geom
_atom_sites_solution_primary direct
_atom_sites_solution_secondary difmap
_audit_creation_method SHELXL-97
_cell_angle_alpha 66.14(2)
_cell_angle_beta 74.18(2)
_cell_angle_gamma 70.85(2)
_cell_formula_units_Z 1
_cell_length_a 10.259(3)
_cell_length_b 12.451(3)
_cell_length_c 14.554(4)
_cell_measurement_reflns_used 25
_cell_measurement_temperature 293(2)
_cell_measurement_theta_max 14
_cell_measurement_theta_min 7
_cell_volume 1584.9(8)
_computing_cell_refinement 'CAD4 Express (Enraf Nonius, 1994)'
_computing_data_collection 'CAD4 Express (Enraf Nonius, 1994)'
_computing_data_reduction 'XCAD4 (Harms & Wocadlo, 1995)'
_computing_molecular_graphics 'Mercury (Macrae et al., 2008)'
_computing_publication_material 'WinGX publication routines (Farrugia, 1999)'
_computing_structure_refinement 'SHELXL-97 (Sheldrick, 2008)'
_computing_structure_solution 'SIR-97 (Altomare et al., 1999)'
_diffrn_ambient_temperature 293(2)
_diffrn_measured_fraction_theta_full 0.996
_diffrn_measured_fraction_theta_max 0.996
_diffrn_measurement_device_type 'Enraf-Nonius CAD4'
_diffrn_measurement_method 'omega scans'
_diffrn_radiation_monochromator graphite
_diffrn_radiation_source 'fine-focus sealed tube'
_diffrn_radiation_type MoK\a
_diffrn_radiation_wavelength 0.71073
_diffrn_reflns_av_R_equivalents 0.0209
_diffrn_reflns_av_sigmaI/netI 0.0399
_diffrn_reflns_limit_h_max 12
_diffrn_reflns_limit_h_min 0
_diffrn_reflns_limit_k_max 14
_diffrn_reflns_limit_k_min -13
_diffrn_reflns_limit_l_max 17
_diffrn_reflns_limit_l_min -16
_diffrn_reflns_number 7859
_diffrn_reflns_theta_full 24.99
_diffrn_reflns_theta_max 24.99
_diffrn_reflns_theta_min 1.55
_diffrn_standards_decay_% 35
_diffrn_standards_interval_time 300
_diffrn_standards_number 3
_exptl_absorpt_coefficient_mu 0.702
_exptl_absorpt_correction_T_max 0.6790
_exptl_absorpt_correction_T_min 0.6261
_exptl_absorpt_correction_type psi-scan
_exptl_absorpt_process_details
;
North A.C.T., Phillips D.C. & Mathews F.S. (1968) Acta. Cryst. A24, 351
;
_exptl_crystal_colour 'PALE RED'
_exptl_crystal_density_diffrn 1.412
_exptl_crystal_density_method 'not measured'
_exptl_crystal_description PRISM
_exptl_crystal_F_000 707
_exptl_crystal_size_max 0.75
_exptl_crystal_size_mid 0.6
_exptl_crystal_size_min 0.45
_refine_diff_density_max 0.622
_refine_diff_density_min -0.469
_refine_diff_density_rms 0.060
_refine_ls_extinction_method none
_refine_ls_goodness_of_fit_ref 1.038
_refine_ls_hydrogen_treatment mixed
_refine_ls_matrix_type full
_refine_ls_number_parameters 435
_refine_ls_number_reflns 5553
_refine_ls_number_restraints 4
_refine_ls_restrained_S_all 1.037
_refine_ls_R_factor_all 0.1056
_refine_ls_R_factor_gt 0.0641
_refine_ls_shift/su_max 0.019
_refine_ls_shift/su_mean 0.001
_refine_ls_structure_factor_coef Fsqd
_refine_ls_weighting_details 'calc w=1/[\s^2^(Fo^2^)+(0.0955P)^2^+1.0234P] where P=(Fo^2^+2Fc^2^)/3'
_refine_ls_weighting_scheme calc
_refine_ls_wR_factor_gt 0.1669
_refine_ls_wR_factor_ref 0.1933
_reflns_number_gt 3490
_reflns_number_total 5553
_reflns_threshold_expression >2\s(I)
_cod_data_source_file ic501527k_si_002.cif
_cod_data_source_block '[3]_ClO4_DMSO'
_cod_depositor_comments 'Adding full bibliography for 4341984--4341986.cif.'
_cod_database_code 4341985
_diffrn_standards_corr_method 'STDANAL linear fit'

loop_
_symmetry_equiv_pos_as_xyz
'x, y, z'
'-x, -y, -z'

loop_
_atom_site_label
_atom_site_type_symbol
_atom_site_fract_x
_atom_site_fract_y
_atom_site_fract_z
_atom_site_U_iso_or_equiv
_atom_site_adp_type
_atom_site_occupancy
_atom_site_symmetry_multiplicity
_atom_site_calc_flag
_atom_site_refinement_flags
_atom_site_disorder_assembly
_atom_site_disorder_group
Cu1 Cu 0.0000 1.0000 0.0000 0.0587(3) Uani 1 2 d S . .
C1 C -0.2403(5) 0.9994(5) 0.1486(4) 0.0749(13) Uani 1 1 d . . .
H1A H -0.2138 1.0380 0.1843 0.090 Uiso 1 1 calc R . .
H1B H -0.3145 0.9613 0.1928 0.090 Uiso 1 1 calc R . .
C2 C -0.0471(6) 0.8210(5) 0.2090(3) 0.0755(13) Uani 1 1 d . . .
H2A H -0.0217 0.8664 0.2392 0.091 Uiso 1 1 calc R . .
H2B H -0.1122 0.7768 0.2601 0.091 Uiso 1 1 calc R . .
C3 C 0.1911(5) 0.7858(4) 0.1208(4) 0.0743(13) Uani 1 1 d . . .
H3A H 0.2748 0.7205 0.1203 0.089 Uiso 1 1 calc R . .
H3B H 0.2068 0.8364 0.1509 0.089 Uiso 1 1 calc R . .
C4 C 0.2889(5) 0.9086(5) -0.0518(4) 0.0756(14) Uani 1 1 d . . .
H4A H 0.3657 0.8441 -0.0661 0.091 Uiso 1 1 calc R . .
H4B H 0.3208 0.9463 -0.0180 0.091 Uiso 1 1 calc R . .
C5 C 0.0564(6) 0.6433(4) 0.1526(4) 0.0763(14) Uani 1 1 d . . .
H5A H -0.0061 0.6832 0.1026 0.092 Uiso 1 1 calc R . .
H5B H 0.1456 0.6057 0.1202 0.092 Uiso 1 1 calc R . .
C6 C -0.0013(6) 0.5483(5) 0.2378(4) 0.0872(16) Uani 1 1 d . . .
H6A H -0.0941 0.5852 0.2663 0.105 Uiso 1 1 calc R . .
H6B H -0.0109 0.4912 0.2118 0.105 Uiso 1 1 calc R . .
C7 C 0.1996(6) 0.3932(5) 0.3100(4) 0.0747(13) Uani 1 1 d . . .
C8 C 0.3892(6) 0.2541(4) 0.4116(3) 0.0700(13) Uani 1 1 d . . .
C9 C 0.4680(6) 0.1958(5) 0.3444(4) 0.0918(17) Uani 1 1 d . . .
H9 H 0.4382 0.2146 0.2835 0.110 Uiso 1 1 calc R . .
C10 C 0.5886(7) 0.1112(6) 0.3664(4) 0.0974(18) Uani 1 1 d . . .
H10 H 0.6410 0.0727 0.3202 0.117 Uiso 1 1 calc R . .
C11 C 0.6346(6) 0.0814(5) 0.4552(4) 0.0813(14) Uani 1 1 d . . .
C12 C 0.5570(6) 0.1375(5) 0.5252(4) 0.0819(15) Uani 1 1 d . . .
H12 H 0.5875 0.1181 0.5859 0.098 Uiso 1 1 calc R . .
C13 C 0.4353(6) 0.2218(5) 0.5027(4) 0.0782(14) Uani 1 1 d . . .
H13 H 0.3815 0.2587 0.5497 0.094 Uiso 1 1 calc R . .
N1 N -0.1192(4) 0.9083(3) 0.1208(3) 0.0617(9) Uani 1 1 d D . .
H1N H -0.154(5) 0.862(4) 0.099(3) 0.074 Uiso 1 1 d D . .
N2 N 0.0767(5) 0.7352(3) 0.1828(3) 0.0721(11) Uani 1 1 d . . .
N3 N 0.1691(4) 0.8600(3) 0.0133(3) 0.0615(9) Uani 1 1 d D . .
H3N H 0.156(5) 0.805(3) -0.012(3) 0.074 Uiso 1 1 d D . .
N4 N 0.0837(5) 0.4820(4) 0.3189(3) 0.0803(12) Uani 1 1 d D . .
H4N H 0.041(5) 0.512(5) 0.374(3) 0.096 Uiso 1 1 d D . .
N5 N 0.2656(5) 0.3426(4) 0.3956(3) 0.0801(12) Uani 1 1 d D . .
H5N H 0.234(5) 0.375(4) 0.449(3) 0.096 Uiso 1 1 d D . .
N6 N 0.7658(6) -0.0090(5) 0.4763(5) 0.1082(16) Uani 1 1 d . . .
O1 O 0.2420(4) 0.3596(4) 0.2367(3) 0.0950(12) Uani 1 1 d . . .
O2 O 0.8309(5) -0.0606(5) 0.4159(4) 0.1393(19) Uani 1 1 d . . .
O3 O 0.8050(6) -0.0324(6) 0.5544(5) 0.163(2) Uani 1 1 d . . .
Cl1 Cl -0.43638(16) 0.75459(14) 0.20446(13) 0.0902(4) Uani 1 1 d . A 1
O4A O -0.5384(19) 0.8437(16) 0.2274(19) 0.229(10) Uani 0.613(19) 1 d P A 1
O5A O -0.5046(12) 0.6791(16) 0.1999(15) 0.151(7) Uani 0.613(19) 1 d P A 1
O6A O -0.3598(14) 0.7031(18) 0.2815(11) 0.170(7) Uani 0.613(19) 1 d P A 1
O7A O -0.353(3) 0.794(2) 0.1152(11) 0.216(12) Uani 0.613(19) 1 d P A 1
O4B O -0.463(4) 0.813(3) 0.2689(17) 0.184(15) Uani 0.387(19) 1 d P A 2
O5B O -0.500(3) 0.822(5) 0.125(2) 0.27(2) Uani 0.387(19) 1 d P A 2
O6B O -0.445(6) 0.642(3) 0.253(3) 0.29(2) Uani 0.387(19) 1 d P A 2
O7B O -0.2967(14) 0.740(2) 0.157(2) 0.135(11) Uani 0.387(19) 1 d P A 2
S1A S -0.11190(17) 0.82688(15) -0.12431(12) 0.0784(6) Uani 0.877(5) 1 d P B 1
S1B S -0.1339(14) 0.9323(12) -0.1921(10) 0.088(5) Uani 0.123(5) 1 d P B 2
O8 O -0.0858(5) 0.9196(4) -0.0968(3) 0.1057(13) Uani 1 1 d . B 1
C14 C -0.0300(9) 0.8458(9) -0.2497(5) 0.138(3) Uani 1 1 d . B 1
H14A H 0.0695 0.8232 -0.2527 0.206 Uiso 1 1 calc R B 1
H14B H -0.0588 0.9291 -0.2917 0.206 Uiso 1 1 calc R B 1
H14C H -0.0558 0.7955 -0.2738 0.206 Uiso 1 1 calc R B 1
C15 C -0.2880(7) 0.8734(7) -0.1415(6) 0.118(2) Uani 1 1 d . B 1
H15A H -0.3477 0.8676 -0.0770 0.177 Uiso 1 1 calc R B 1
H15B H -0.3044 0.8222 -0.1696 0.177 Uiso 1 1 calc R B 1
H15C H -0.3078 0.9559 -0.1872 0.177 Uiso 1 1 calc R B 1
S2 S 0.3033(3) 0.58835(18) -0.12628(17) 0.1374(8) Uani 1 1 d . . .
O9 O 0.2468(6) 0.6938(5) -0.0982(4) 0.144(2) Uani 1 1 d . C .
C16 C 0.2253(14) 0.4791(10) -0.0445(8) 0.203(5) Uani 1 1 d . C .
H16A H 0.2585 0.4100 -0.0661 0.304 Uiso 1 1 calc R . .
H16B H 0.1260 0.5084 -0.0426 0.304 Uiso 1 1 calc R . .
H16C H 0.2466 0.4561 0.0222 0.304 Uiso 1 1 calc R . .
C17A C 0.4570(18) 0.5152(17) -0.108(3) 0.235(14) Uani 0.50 1 d P C 1
H17A H 0.5220 0.5575 -0.1594 0.352 Uiso 0.50 1 calc PR C 1
H17B H 0.4742 0.4361 -0.1110 0.352 Uiso 0.50 1 calc PR C 1
H17C H 0.4686 0.5075 -0.0421 0.352 Uiso 0.50 1 calc PR C 1
C17B C 0.310(3) 0.5970(15) -0.2371(11) 0.178(9) Uani 0.50 1 d P C 2
H17D H 0.3560 0.6592 -0.2840 0.267 Uiso 0.50 1 calc PR C 2
H17E H 0.2172 0.6165 -0.2507 0.267 Uiso 0.50 1 calc PR C 2
H17F H 0.3619 0.5207 -0.2450 0.267 Uiso 0.50 1 calc PR C 2
S3 S 0.2307(3) 0.5838(2) 0.5020(2) 0.1706(12) Uani 1 1 d . . .
O10 O 0.1567(4) 0.4928(4) 0.5164(3) 0.1036(13) Uani 1 1 d . D .
C18 C 0.1550(12) 0.7152(9) 0.4192(8) 0.187(5) Uani 1 1 d . D .
H18A H 0.2002 0.7766 0.4085 0.280 Uiso 1 1 calc R . .
H18B H 0.0578 0.7391 0.4461 0.280 Uiso 1 1 calc R . .
H18C H 0.1634 0.7052 0.3556 0.280 Uiso 1 1 calc R . .
C19A C 0.226(3) 0.632(2) 0.5880(13) 0.208(12) Uani 0.50 1 d P D 1
H19A H 0.2703 0.5664 0.6422 0.313 Uiso 0.50 1 calc PR D 1
H19B H 0.1311 0.6635 0.6138 0.313 Uiso 0.50 1 calc PR D 1
H19C H 0.2755 0.6947 0.5603 0.313 Uiso 0.50 1 calc PR D 1
C19B C 0.378(2) 0.559(2) 0.488(2) 0.236(15) Uani 0.50 1 d P D 2
H19D H 0.4135 0.4827 0.5381 0.354 Uiso 0.50 1 calc PR D 2
H19E H 0.4045 0.6221 0.4948 0.354 Uiso 0.50 1 calc PR D 2
H19F H 0.4169 0.5546 0.4211 0.354 Uiso 0.50 1 calc PR D 2

loop_
_atom_site_aniso_label
_atom_site_aniso_U_11
_atom_site_aniso_U_22
_atom_site_aniso_U_33
_atom_site_aniso_U_23
_atom_site_aniso_U_13
_atom_site_aniso_U_12
Cu1 0.0557(5) 0.0599(5) 0.0588(5) -0.0256(4) -0.0113(3) -0.0041(3)
C1 0.068(3) 0.083(3) 0.078(3) -0.043(3) 0.006(3) -0.019(3)
C2 0.097(4) 0.082(3) 0.057(3) -0.026(2) -0.015(3) -0.030(3)
C3 0.072(3) 0.063(3) 0.090(4) -0.028(3) -0.037(3) 0.001(2)
C4 0.053(3) 0.078(3) 0.101(4) -0.047(3) -0.005(3) -0.008(2)
C5 0.092(4) 0.063(3) 0.074(3) -0.019(2) -0.030(3) -0.013(3)
C6 0.087(4) 0.075(3) 0.098(4) -0.025(3) -0.032(3) -0.010(3)
C7 0.097(4) 0.067(3) 0.066(3) -0.025(2) -0.019(3) -0.021(3)
C8 0.093(4) 0.061(3) 0.062(3) -0.028(2) -0.015(2) -0.015(3)
C9 0.106(4) 0.096(4) 0.073(3) -0.046(3) -0.020(3) 0.002(3)
C10 0.105(5) 0.105(4) 0.078(4) -0.051(3) -0.001(3) -0.007(4)
C11 0.078(3) 0.076(3) 0.083(4) -0.028(3) -0.011(3) -0.011(3)
C12 0.097(4) 0.083(3) 0.070(3) -0.028(3) -0.025(3) -0.017(3)
C13 0.102(4) 0.073(3) 0.063(3) -0.033(2) -0.014(3) -0.013(3)
N1 0.064(2) 0.066(2) 0.062(2) -0.0316(18) -0.0108(18) -0.0124(18)
N2 0.088(3) 0.060(2) 0.070(2) -0.021(2) -0.030(2) -0.010(2)
N3 0.058(2) 0.061(2) 0.071(2) -0.0313(19) -0.0177(18) -0.0047(17)
N4 0.098(3) 0.063(2) 0.068(3) -0.019(2) -0.020(2) -0.005(2)
N5 0.104(3) 0.070(3) 0.067(3) -0.035(2) -0.022(2) -0.002(2)
N6 0.089(4) 0.107(4) 0.117(5) -0.034(4) -0.016(4) -0.017(3)
O1 0.122(3) 0.097(3) 0.077(2) -0.046(2) -0.034(2) -0.007(2)
O2 0.107(4) 0.134(4) 0.146(4) -0.062(4) -0.008(3) 0.017(3)
O3 0.123(4) 0.193(6) 0.162(5) -0.070(5) -0.071(4) 0.024(4)
Cl1 0.0866(10) 0.0867(10) 0.1069(12) -0.0386(9) -0.0248(9) -0.0199(8)
O4A 0.212(15) 0.174(11) 0.31(3) -0.144(15) -0.120(15) 0.085(11)
O5A 0.103(7) 0.180(16) 0.230(19) -0.096(15) -0.053(8) -0.057(8)
O6A 0.129(9) 0.215(16) 0.166(12) -0.065(10) -0.080(9) 0.005(9)
O7A 0.35(3) 0.29(2) 0.089(8) -0.047(11) 0.001(13) -0.23(2)
O4B 0.26(4) 0.25(3) 0.113(14) -0.122(19) 0.022(17) -0.11(3)
O5B 0.135(17) 0.47(6) 0.17(2) -0.08(3) -0.105(17) 0.01(2)
O6B 0.44(6) 0.137(19) 0.24(4) 0.01(2) 0.03(4) -0.16(3)
O7B 0.048(7) 0.168(17) 0.23(3) -0.12(2) -0.008(10) -0.014(8)
S1A 0.0945(12) 0.0787(12) 0.0757(11) -0.0319(9) -0.0303(8) -0.0187(8)
S1B 0.102(9) 0.091(10) 0.089(9) -0.042(8) -0.022(7) -0.025(7)
O8 0.111(3) 0.128(3) 0.125(3) -0.080(3) -0.036(3) -0.028(3)
C14 0.152(7) 0.199(8) 0.101(5) -0.084(6) -0.009(5) -0.061(6)
C15 0.099(5) 0.143(6) 0.148(6) -0.079(5) -0.044(4) -0.020(4)
S2 0.184(2) 0.1009(13) 0.1273(16) -0.0635(12) -0.0137(14) -0.0145(14)
O9 0.188(5) 0.120(4) 0.148(4) -0.094(3) 0.015(4) -0.041(4)
C16 0.302(15) 0.184(10) 0.158(8) -0.103(8) 0.064(9) -0.133(10)
C17A 0.105(12) 0.129(14) 0.50(5) -0.14(2) -0.12(2) 0.018(11)
C17B 0.32(3) 0.131(13) 0.097(11) -0.059(10) 0.023(14) -0.095(16)
S3 0.209(3) 0.1180(16) 0.217(3) -0.0310(17) -0.132(2) -0.0361(17)
O10 0.103(3) 0.122(3) 0.115(3) -0.073(3) -0.009(2) -0.030(3)
C18 0.231(11) 0.145(8) 0.198(10) -0.042(7) -0.137(9) -0.001(8)
C19A 0.35(3) 0.27(3) 0.124(13) -0.112(16) 0.026(16) -0.23(3)
C19B 0.128(15) 0.20(2) 0.34(3) 0.03(2) -0.14(2) -0.068(15)

loop_
_atom_type_symbol
_atom_type_description
_atom_type_scat_dispersion_real
_atom_type_scat_dispersion_imag
_atom_type_scat_source
C C 0.0033 0.0016 'International Tables Vol C Tables 4.2.6.8 and 6.1.1.4'
H H 0.0000 0.0000 'International Tables Vol C Tables 4.2.6.8 and 6.1.1.4'
Cl Cl 0.1484 0.1585 'International Tables Vol C Tables 4.2.6.8 and 6.1.1.4'
Cu Cu 0.3201 1.2651 'International Tables Vol C Tables 4.2.6.8 and 6.1.1.4'
N N 0.0061 0.0033 'International Tables Vol C Tables 4.2.6.8 and 6.1.1.4'
O O 0.0106 0.0060 'International Tables Vol C Tables 4.2.6.8 and 6.1.1.4'
S S 0.1246 0.1234 'International Tables Vol C Tables 4.2.6.8 and 6.1.1.4'

loop_
_geom_angle_atom_site_label_1
_geom_angle_atom_site_label_2
_geom_angle_atom_site_label_3
_geom_angle
_geom_angle_site_symmetry_1
_geom_angle_site_symmetry_3
N1 Cu1 N1 180.0(2) . 2_575
N1 Cu1 N3 85.66(16) . 2_575
N1 Cu1 N3 94.34(16) 2_575 2_575
N1 Cu1 N3 94.34(16) . .
N1 Cu1 N3 85.66(16) 2_575 .
N3 Cu1 N3 180.0 2_575 .
N1 C1 C4 107.4(4) . 2_575
N1 C1 H1A 110.2 . .
C4 C1 H1A 110.2 2_575 .
N1 C1 H1B 110.2 . .
C4 C1 H1B 110.2 2_575 .
H1A C1 H1B 108.5 . .
N2 C2 N1 114.1(4) . .
N2 C2 H2A 108.7 . .
N1 C2 H2A 108.7 . .
N2 C2 H2B 108.7 . .
N1 C2 H2B 108.7 . .
H2A C2 H2B 107.6 . .
N2 C3 N3 113.6(4) . .
N2 C3 H3A 108.8 . .
N3 C3 H3A 108.8 . .
N2 C3 H3B 108.8 . .
N3 C3 H3B 108.8 . .
H3A C3 H3B 107.7 . .
N3 C4 C1 107.1(4) . 2_575
N3 C4 H4A 110.3 . .
C1 C4 H4A 110.3 2_575 .
N3 C4 H4B 110.3 . .
C1 C4 H4B 110.3 2_575 .
H4A C4 H4B 108.5 . .
C6 C5 N2 113.8(4) . .
C6 C5 H5A 108.8 . .
N2 C5 H5A 108.8 . .
C6 C5 H5B 108.8 . .
N2 C5 H5B 108.8 . .
H5A C5 H5B 107.7 . .
N4 C6 C5 113.9(5) . .
N4 C6 H6A 108.8 . .
C5 C6 H6A 108.8 . .
N4 C6 H6B 108.8 . .
C5 C6 H6B 108.8 . .
H6A C6 H6B 107.7 . .
O1 C7 N4 124.6(5) . .
O1 C7 N5 123.5(5) . .
N4 C7 N5 111.9(4) . .
C9 C8 N5 124.7(5) . .
C9 C8 C13 118.3(5) . .
N5 C8 C13 117.0(4) . .
C10 C9 C8 120.3(5) . .
C10 C9 H9 119.8 . .
C8 C9 H9 119.8 . .
C9 C10 C11 121.1(5) . .
C9 C10 H10 119.5 . .
C11 C10 H10 119.5 . .
C10 C11 C12 120.1(5) . .
C10 C11 N6 119.9(5) . .
C12 C11 N6 120.0(5) . .
C13 C12 C11 118.3(5) . .
C13 C12 H12 120.8 . .
C11 C12 H12 120.8 . .
C12 C13 C8 121.8(5) . .
C12 C13 H13 119.1 . .
C8 C13 H13 119.1 . .
C1 N1 C2 112.9(4) . .
C1 N1 Cu1 106.5(3) . .
C2 N1 Cu1 116.0(3) . .
C1 N1 H1N 107(3) . .
C2 N1 H1N 106(3) . .
Cu1 N1 H1N 108(3) . .
C3 N2 C2 115.1(4) . .
C3 N2 C5 113.5(4) . .
C2 N2 C5 116.9(4) . .
C4 N3 C3 113.8(4) . .
C4 N3 Cu1 107.1(3) . .
C3 N3 Cu1 114.2(3) . .
C4 N3 H3N 109(3) . .
C3 N3 H3N 104(3) . .
Cu1 N3 H3N 108(3) . .
C7 N4 C6 121.3(4) . .
C7 N4 H4N 130(3) . .
C6 N4 H4N 108(3) . .
C8 N5 C7 128.2(4) . .
C8 N5 H5N 110(3) . .
C7 N5 H5N 121(3) . .
O3 N6 O2 121.9(7) . .
O3 N6 C11 118.6(6) . .
O2 N6 C11 119.5(6) . .
O4A Cl1 O7A 113.1(16) . .
O4A Cl1 O6A 105.5(10) . .
O7A Cl1 O6A 109.3(12) . .
O4A Cl1 O5A 104.7(12) . .
O7A Cl1 O5A 110.4(10) . .
O6A Cl1 O5A 113.8(10) . .
O8 S1A C14 106.9(3) . .
O8 S1A C15 107.5(3) . .
C14 S1A C15 99.6(4) . .
S1A C14 H14A 109.5 . .
S1A C14 H14B 109.5 . .
H14A C14 H14B 109.5 . .
S1A C14 H14C 109.5 . .
H14A C14 H14C 109.5 . .
H14B C14 H14C 109.5 . .
S1A C15 H15A 109.5 . .
S1A C15 H15B 109.5 . .
H15A C15 H15B 109.5 . .
S1A C15 H15C 109.5 . .
H15A C15 H15C 109.5 . .
H15B C15 H15C 109.5 . .
O9 S2 C17B 120.5(7) . .
O9 S2 C17A 117.1(9) . .
C17B S2 C17A 101.0(15) . .
O9 S2 C16 109.4(4) . .
C17B S2 C16 109.5(8) . .
C17A S2 C16 96.6(11) . .
S2 C16 H16A 109.5 . .
S2 C16 H16B 109.5 . .
H16A C16 H16B 109.5 . .
S2 C16 H16C 109.5 . .
H16A C16 H16C 109.5 . .
H16B C16 H16C 109.5 . .
S2 C17A H17A 109.5 . .
S2 C17A H17B 109.5 . .
H17A C17A H17B 109.5 . .
S2 C17A H17C 109.5 . .
H17A C17A H17C 109.5 . .
H17B C17A H17C 109.5 . .
S2 C17B H17D 109.5 . .
S2 C17B H17E 109.5 . .
H17D C17B H17E 109.5 . .
S2 C17B H17F 109.5 . .
H17D C17B H17F 109.5 . .
H17E C17B H17F 109.5 . .
C19B S3 O10 122.6(11) . .
C19B S3 C19A 87.4(14) . .
O10 S3 C19A 123.8(7) . .
C19B S3 C18 114.5(10) . .
O10 S3 C18 107.3(4) . .
C19A S3 C18 98.4(10) . .
S3 C18 H18A 109.5 . .
S3 C18 H18B 109.5 . .
H18A C18 H18B 109.5 . .
S3 C18 H18C 109.5 . .
H18A C18 H18C 109.5 . .
H18B C18 H18C 109.5 . .
S3 C19A H19A 109.5 . .
S3 C19A H19B 109.5 . .
H19A C19A H19B 109.5 . .
S3 C19A H19C 109.5 . .
H19A C19A H19C 109.5 . .
H19B C19A H19C 109.5 . .
S3 C19B H19D 109.5 . .
S3 C19B H19E 109.5 . .
H19D C19B H19E 109.5 . .
S3 C19B H19F 109.5 . .
H19D C19B H19F 109.5 . .
H19E C19B H19F 109.5 . .

loop_
_geom_bond_atom_site_label_1
_geom_bond_atom_site_label_2
_geom_bond_distance
_geom_bond_site_symmetry_2
Cu1 N1 2.002(4) .
Cu1 N1 2.002(4) 2_575
Cu1 N3 2.003(4) 2_575
Cu1 N3 2.003(4) .
C1 N1 1.472(6) .
C1 C4 1.500(7) 2_575
C1 H1A 0.9700 .
C1 H1B 0.9700 .
C2 N2 1.440(6) .
C2 N1 1.496(6) .
C2 H2A 0.9700 .
C2 H2B 0.9700 .
C3 N2 1.427(6) .
C3 N3 1.496(6) .
C3 H3A 0.9700 .
C3 H3B 0.9700 .
C4 N3 1.471(6) .
C4 C1 1.500(7) 2_575
C4 H4A 0.9700 .
C4 H4B 0.9700 .
C5 C6 1.470(7) .
C5 N2 1.470(6) .
C5 H5A 0.9700 .
C5 H5B 0.9700 .
C6 N4 1.462(7) .
C6 H6A 0.9700 .
C6 H6B 0.9700 .
C7 O1 1.220(6) .
C7 N4 1.350(7) .
C7 N5 1.397(6) .
C8 C9 1.377(7) .
C8 N5 1.384(6) .
C8 C13 1.389(7) .
C9 C10 1.353(8) .
C9 H9 0.9300 .
C10 C11 1.365(8) .
C10 H10 0.9300 .
C11 C12 1.388(7) .
C11 N6 1.458(8) .
C12 C13 1.362(7) .
C12 H12 0.9300 .
C13 H13 0.9300 .
N1 H1N 0.952(10) .
N3 H3N 0.956(10) .
N4 H4N 0.956(10) .
N5 H5N 0.957(10) .
N6 O3 1.201(7) .
N6 O2 1.219(7) .
Cl1 O4A 1.336(14) .
Cl1 O7A 1.349(16) .
Cl1 O6A 1.362(10) .
Cl1 O5A 1.372(11) .
S1A O8 1.484(4) .
S1A C14 1.743(7) .
S1A C15 1.762(6) .
C14 H14A 0.9600 .
C14 H14B 0.9600 .
C14 H14C 0.9600 .
C15 H15A 0.9600 .
C15 H15B 0.9600 .
C15 H15C 0.9600 .
S2 O9 1.426(5) .
S2 C17B 1.556(15) .
S2 C17A 1.574(16) .
S2 C16 1.671(9) .
C16 H16A 0.9600 .
C16 H16B 0.9600 .
C16 H16C 0.9600 .
C17A H17A 0.9600 .
C17A H17B 0.9600 .
C17A H17C 0.9600 .
C17B H17D 0.9600 .
C17B H17E 0.9600 .
C17B H17F 0.9600 .
S3 C19B 1.415(19) .
S3 O10 1.480(5) .
S3 C19A 1.575(14) .
S3 C18 1.678(9) .
C18 H18A 0.9600 .
C18 H18B 0.9600 .
C18 H18C 0.9600 .
C19A H19A 0.9600 .
C19A H19B 0.9600 .
C19A H19C 0.9600 .
C19B H19D 0.9600 .
C19B H19E 0.9600 .
C19B H19F 0.9600 .

loop_
_geom_torsion_atom_site_label_1
_geom_torsion_atom_site_label_2
_geom_torsion_atom_site_label_3
_geom_torsion_atom_site_label_4
_geom_torsion
_geom_torsion_site_symmetry_1
N2 C5 C6 N4 -58.1(6) .
N5 C8 C9 C10 179.3(6) .
C13 C8 C9 C10 -1.4(9) .
C8 C9 C10 C11 0.3(10) .
C9 C10 C11 C12 0.4(10) .
C9 C10 C11 N6 -179.2(6) .
C10 C11 C12 C13 0.2(9) .
N6 C11 C12 C13 179.8(5) .
C11 C12 C13 C8 -1.3(8) .
C9 C8 C13 C12 2.0(8) .
N5 C8 C13 C12 -178.6(5) .
C4 C1 N1 C2 171.6(4) 2_575
C4 C1 N1 Cu1 43.1(4) 2_575
N2 C2 N1 C1 -176.5(4) .
N2 C2 N1 Cu1 -53.2(5) .
N3 Cu1 N1 C1 -16.3(3) 2_575
N3 Cu1 N1 C1 163.7(3) .
N3 Cu1 N1 C2 -142.9(3) 2_575
N3 Cu1 N1 C2 37.1(3) .
N3 C3 N2 C2 -71.6(5) .
N3 C3 N2 C5 66.8(5) .
N1 C2 N2 C3 68.1(5) .
N1 C2 N2 C5 -68.9(6) .
C6 C5 N2 C3 149.1(4) .
C6 C5 N2 C2 -73.3(5) .
C1 C4 N3 C3 -168.2(4) 2_575
C1 C4 N3 Cu1 -41.1(4) 2_575
N2 C3 N3 C4 -177.9(4) .
N2 C3 N3 Cu1 58.7(5) .
N1 Cu1 N3 C4 -166.0(3) .
N1 Cu1 N3 C4 14.0(3) 2_575
N1 Cu1 N3 C3 -39.1(3) .
N1 Cu1 N3 C3 140.9(3) 2_575
O1 C7 N4 C6 -1.1(8) .
N5 C7 N4 C6 179.5(4) .
C5 C6 N4 C7 -79.2(6) .
C9 C8 N5 C7 -2.7(9) .
C13 C8 N5 C7 178.0(5) .
O1 C7 N5 C8 3.8(9) .
N4 C7 N5 C8 -176.8(5) .
C10 C11 N6 O3 179.0(7) .
C12 C11 N6 O3 -0.6(9) .
C10 C11 N6 O2 -2.8(9) .
C12 C11 N6 O2 177.6(6) .
